data_7064447
loop_
_publ_author_name
'Gorbachuk, Elena'
'Mikhaylov, Maxim'
'Tagiltsev, Kirill'
'Yudin, Vasily'
'Sukhikh, Taisiya'
'Sukhov, Aleksandr'
'Faizullin, Bulat'
'Shmelev, Artemiy'
'Nikiforov, Viktor'
'Sokolov, Maxim'
'Yakhvarov, Dmitry'

_publ_section_title
;
 A highly intensive red luminescent benzotriazolate complex of {Mo6I8}
 with {Ag(tBuXPhos)}
;
_journal_name_full 'New Journal of Chemistry'
_journal_paper_doi 10.1039/D5NJ04454E
_journal_year 2026
_chemical_formula_moiety 'C60 H90 Ag2 F6 O6 P2 S2'
_chemical_formula_sum 'C60 H90 Ag2 F6 O6 P2 S2'
_chemical_formula_weight 1363.11
_space_group_crystal_system monoclinic
_space_group_IT_number 14
_space_group_name_Hall '-P 2yn'
_space_group_name_H-M_alt 'P 1 21/n 1'
_atom_sites_solution_hydrogens geom
_atom_sites_solution_primary dual
_audit_creation_date 2026-03-10
_audit_creation_method
;
Olex2 1.5
(compiled 2025.07.13 svn.rb7424aed for OlexSys, GUI svn.r7314)
;
_audit_update_record
;
2026-03-10 deposited with the CCDC.	2026-05-11 downloaded from the CCDC.
;
_cell_angle_alpha 90
_cell_angle_beta 103.6375(5)
_cell_angle_gamma 90
_cell_formula_units_Z 2
_cell_length_a 10.9171(2)
_cell_length_b 20.4854(3)
_cell_length_c 14.6193(3)
_cell_measurement_reflns_used 9904
_cell_measurement_temperature 150(2)
_cell_measurement_theta_max 29.44
_cell_measurement_theta_min 2.83
_cell_volume 3177.30(10)
_computing_cell_refinement 'Bruker SAINT'
_computing_data_collection 'Bruker APEX3'
_computing_data_reduction 'Bruker SAINT'
_computing_molecular_graphics 'Olex2 1.5 (Dolomanov et al., 2009)'
_computing_publication_material 'Olex2 1.5 (Dolomanov et al., 2009)'
_computing_structure_refinement 'SHELXL 2014/7 (Sheldrick, 2015)'
_computing_structure_solution 'SHELXT  (Sheldrick, 2015)'
_diffrn_ambient_temperature 150(2)
_diffrn_detector PIXEL
_diffrn_detector_area_resol_mean 7.41
_diffrn_detector_type 'Bruker PHOTON III area detector'
_diffrn_measured_fraction_theta_full 0.998
_diffrn_measured_fraction_theta_max 0.977
_diffrn_measurement_device 'three-circle diffractometer'
_diffrn_measurement_device_type 'Bruker D8 Venture diffractometer'
_diffrn_measurement_method '\w and \f scans'
_diffrn_radiation_monochromator 'Incoatec HELIOS multilayer mirrors'
_diffrn_radiation_type MoK\a
_diffrn_radiation_wavelength 0.71073
_diffrn_reflns_av_R_equivalents 0.0397
_diffrn_reflns_av_unetI/netI 0.0474
_diffrn_reflns_Laue_measured_fraction_full 0.998
_diffrn_reflns_Laue_measured_fraction_max 0.977
_diffrn_reflns_limit_h_max 15
_diffrn_reflns_limit_h_min -15
_diffrn_reflns_limit_k_max 28
_diffrn_reflns_limit_k_min -18
_diffrn_reflns_limit_l_max 18
_diffrn_reflns_limit_l_min -19
_diffrn_reflns_number 23275
_diffrn_reflns_point_group_measured_fraction_full 0.998
_diffrn_reflns_point_group_measured_fraction_max 0.977
_diffrn_reflns_theta_full 25.242
_diffrn_reflns_theta_max 29.580
_diffrn_reflns_theta_min 1.988
_diffrn_source 'Incoatec IuS3.0 microfocus X-ray tube'
_diffrn_source_current 1.4
_diffrn_source_power 0.07
_diffrn_source_voltage 50.0
_exptl_absorpt_coefficient_mu 0.797
_exptl_absorpt_correction_T_max 0.7459
_exptl_absorpt_correction_T_min 0.6834
_exptl_absorpt_correction_type multi-scan
_exptl_absorpt_process_details
;
SADABS-2016/2 (Bruker,2016/2) was used for absorption correction.
wR2(int) was 0.0800 before and 0.0599 after correction.
The Ratio of minimum to maximum transmission is 0.9162.
The \l/2 correction factor is Not present.
;
_exptl_crystal_colour colourless
_exptl_crystal_colour_primary colourless
_exptl_crystal_density_diffrn 1.425
_exptl_crystal_description prism
_exptl_crystal_F_000 1416
_exptl_crystal_size_max 0.11
_exptl_crystal_size_mid 0.1
_exptl_crystal_size_min 0.08
_refine_diff_density_max 0.601
_refine_diff_density_min -0.319
_refine_diff_density_rms 0.078
_refine_ls_extinction_method none
_refine_ls_goodness_of_fit_ref 1.036
_refine_ls_hydrogen_treatment constr
_refine_ls_matrix_type full
_refine_ls_number_parameters 381
_refine_ls_number_reflns 8702
_refine_ls_number_restraints 28
_refine_ls_restrained_S_all 1.036
_refine_ls_R_factor_all 0.0461
_refine_ls_R_factor_gt 0.0348
_refine_ls_shift/su_max 0.003
_refine_ls_shift/su_mean 0.000
_refine_ls_structure_factor_coef Fsqd
_refine_ls_weighting_details 'w=1/[\s^2^(Fo^2^)+(0.0268P)^2^+0.9037P] where P=(Fo^2^+2Fc^2^)/3'
_refine_ls_weighting_scheme calc
_refine_ls_wR_factor_gt 0.0707
_refine_ls_wR_factor_ref 0.0776
_reflns_Friedel_coverage 0.000
_reflns_number_gt 7093
_reflns_number_total 8702
_reflns_threshold_expression 'I > 2\s(I)'
_cod_data_source_file d5nj04454e2.cif
_cod_data_source_block gev17
_cod_database_code 7064447
_shelx_shelxl_version_number 2014/7
_shelx_space_group_comment
;
The symmetry employed for this shelxl refinement is uniquely defined
by the following loop, which should always be used as a source of
symmetry information in preference to the above space-group names.
They are only intended as comments.
;
_shelx_estimated_absorpt_t_max 0.939
_shelx_estimated_absorpt_t_min 0.917
_olex2_refinement_description
;
1. Fixed Uiso
 At 1.2 times of:
  All C(H) groups, All C(H,H) groups
 At 1.5 times of:
  All C(H,H,H) groups
2. Restrained distances
 C23-C21 = C27A-C23 = C27-C23 = C23-C21A
 1.52 with sigma of 0.02
3. Uiso/Uaniso restraints and constraints
Uanis(C27A) \\sim Ueq: with sigma of 0.01 and sigma for terminal atoms of 0.02
4. Rigid body (RIGU) restrains
 C21, C23, C27
 with sigma for 1-2 distances of 0.004 and sigma for 1-3 distances of 0.004
 C23, C21A, C27A
 with sigma for 1-2 distances of 0.004 and sigma for 1-3 distances of 0.004
5. Others
 Sof(H23A)=Sof(C21A)=Sof(H21D)=Sof(H21E)=Sof(H21F)=Sof(C27A)=Sof(H27D)=
 Sof(H27E)=Sof(H27F)=1-FVAR(1)
 Sof(C21)=Sof(H21A)=Sof(H21B)=Sof(H21C)=Sof(H23)=Sof(C27)=Sof(H27A)=Sof(H27B)=
 Sof(H27C)=FVAR(1)
6.a Ternary CH refined with riding coordinates:
 C19(H19), C20(H20), C23(H23), C23(H23A)
6.b Me refined with riding coordinates:
 C21(H21A,H21B,H21C), C27(H27A,H27B,H27C), C21A(H21D,H21E,H21F), C27A(H27D,
 H27E,H27F)
6.c Aromatic/amide H refined with riding coordinates:
 C2(H2), C6(H6), C11(H11), C14(H14), C22(H22), C25(H25)
6.d Idealised Me refined as rotating group:
 C3(H3A,H3B,H3C), C5(H5A,H5B,H5C), C7(H7A,H7B,H7C), C8(H8A,H8B,H8C), C9(H9A,
 H9B,H9C), C12(H12A,H12B,H12C), C24(H24A,H24B,H24C), C26(H26A,H26B,H26C),
 C29(H29A,H29B,H29C), C30(H30A,H30B,H30C)
;
_olex2_submission_special_instructions 'No special instructions were received'

loop_
_space_group_symop_operation_xyz
'x, y, z'
'-x+1/2, y+1/2, -z+1/2'
'-x, -y, -z'
'x-1/2, -y-1/2, z-1/2'

loop_
_atom_site_label
_atom_site_type_symbol
_atom_site_fract_x
_atom_site_fract_y
_atom_site_fract_z
_atom_site_U_iso_or_equiv
_atom_site_adp_type
_atom_site_occupancy
_atom_site_site_symmetry_order
_atom_site_calc_flag
_atom_site_refinement_flags_posn
_atom_site_refinement_flags_adp
_atom_site_refinement_flags_occupancy
_atom_site_disorder_assembly
_atom_site_disorder_group
Ag1 Ag 0.50568(2) 0.59504(2) 0.37459(2) 0.02444(5) Uani 1 1 d . . . . .
S1 S 0.69702(5) 0.53927(2) 0.57204(4) 0.02313(11) Uani 1 1 d . . . . .
P1 P 0.42389(5) 0.69817(2) 0.31412(4) 0.02072(11) Uani 1 1 d . . . . .
F1 F 0.91790(13) 0.54877(7) 0.53270(12) 0.0481(4) Uani 1 1 d . . . . .
F2 F 0.86522(13) 0.45069(7) 0.55811(11) 0.0443(4) Uani 1 1 d . . . . .
F3 F 0.92416(13) 0.51673(9) 0.67338(11) 0.0559(4) Uani 1 1 d . . . . .
O1 O 0.64427(15) 0.53065(8) 0.47194(11) 0.0340(4) Uani 1 1 d . . . . .
O2 O 0.70951(16) 0.60563(7) 0.60303(14) 0.0409(4) Uani 1 1 d . . . . .
O3 O 0.64872(14) 0.49429(7) 0.63018(11) 0.0308(3) Uani 1 1 d . . . . .
C1 C 0.8595(2) 0.51248(11) 0.58453(17) 0.0314(5) Uani 1 1 d . . . . .
C2 C 0.4862(2) 0.67221(10) 0.04737(15) 0.0269(4) Uani 1 1 d . . . . .
H2 H 0.5138 0.6388 0.0118 0.032 Uiso 1 1 calc R U . . .
C3 C 0.2060(2) 0.50096(12) 0.11973(18) 0.0399(6) Uani 1 1 d . . . . .
H3A H 0.2191 0.4552 0.1050 0.060 Uiso 1 1 calc R U . . .
H3B H 0.1213 0.5146 0.0860 0.060 Uiso 1 1 calc R U . . .
H3C H 0.2144 0.5057 0.1876 0.060 Uiso 1 1 calc R U . . .
C4 C 0.64522(19) 0.58057(9) 0.22085(14) 0.0224(4) Uani 1 1 d . . . . .
C5 C 0.3061(2) 0.52834(13) -0.01303(16) 0.0388(6) Uani 1 1 d . . . . .
H5A H 0.3637 0.5583 -0.0342 0.058 Uiso 1 1 calc R U . . .
H5B H 0.2210 0.5335 -0.0530 0.058 Uiso 1 1 calc R U . . .
H5C H 0.3346 0.4833 -0.0173 0.058 Uiso 1 1 calc R U . . .
C6 C 0.6855(2) 0.51805(10) 0.25142(14) 0.0276(4) Uani 1 1 d . . . . .
H6 H 0.7708 0.5117 0.2841 0.033 Uiso 1 1 calc R U . . .
C7 C 0.6389(2) 0.77429(12) 0.35578(18) 0.0390(6) Uani 1 1 d . . . . .
H7A H 0.6832 0.7323 0.3639 0.058 Uiso 1 1 calc R U . . .
H7B H 0.6913 0.8074 0.3948 0.058 Uiso 1 1 calc R U . . .
H7C H 0.6220 0.7874 0.2895 0.058 Uiso 1 1 calc R U . . .
C8 C 0.1920(2) 0.64306(11) 0.25528(16) 0.0319(5) Uani 1 1 d . . . . .
H8A H 0.1991 0.6471 0.1899 0.048 Uiso 1 1 calc R U . . .
H8B H 0.1028 0.6400 0.2567 0.048 Uiso 1 1 calc R U . . .
H8C H 0.2364 0.6037 0.2834 0.048 Uiso 1 1 calc R U . . .
C9 C 0.4493(3) 0.83437(11) 0.37837(19) 0.0433(6) Uani 1 1 d . . . . .
H9A H 0.4287 0.8489 0.3126 0.065 Uiso 1 1 calc R U . . .
H9B H 0.5059 0.8661 0.4171 0.065 Uiso 1 1 calc R U . . .
H9C H 0.3718 0.8308 0.4008 0.065 Uiso 1 1 calc R U . . .
C10 C 0.43564(18) 0.70852(9) 0.19124(14) 0.0212(4) Uani 1 1 d . . . . .
C11 C 0.4046(2) 0.76953(10) 0.14794(15) 0.0280(5) Uani 1 1 d . . . . .
H11 H 0.3755 0.8034 0.1819 0.034 Uiso 1 1 calc R U . . .
C12 C 0.8089(2) 0.63380(13) 0.15049(18) 0.0408(6) Uani 1 1 d . . . . .
H12A H 0.8543 0.5924 0.1517 0.061 Uiso 1 1 calc R U . . .
H12B H 0.8687 0.6702 0.1572 0.061 Uiso 1 1 calc R U . . .
H12C H 0.7461 0.6379 0.0906 0.061 Uiso 1 1 calc R U . . .
C13 C 0.6051(2) 0.46509(10) 0.23564(15) 0.0275(5) Uani 1 1 d . . . . .
C14 C 0.4567(2) 0.73275(11) 0.00658(15) 0.0303(5) Uani 1 1 d . . . . .
H14 H 0.4647 0.7408 -0.0558 0.036 Uiso 1 1 calc R U . . .
C15 C 0.43608(19) 0.53708(9) 0.15231(14) 0.0231(4) Uani 1 1 d . . . . .
C16 C 0.47708(18) 0.65846(9) 0.13910(14) 0.0211(4) Uani 1 1 d . . . . .
C17 C 0.2505(2) 0.70303(10) 0.31111(15) 0.0266(4) Uani 1 1 d . . . . .
C18 C 0.5144(2) 0.76760(10) 0.38553(15) 0.0270(4) Uani 1 1 d . . . . .
C19 C 0.3047(2) 0.54380(10) 0.08911(15) 0.0279(4) Uani 1 1 d . . . . .
H19 H 0.2781 0.5903 0.0917 0.033 Uiso 1 1 calc R U . . .
C20 C 0.7427(2) 0.63531(10) 0.23168(15) 0.0276(4) Uani 1 1 d . . . . .
H20 H 0.6966 0.6778 0.2283 0.033 Uiso 1 1 calc R U . . .
C21 C 0.5761(3) 0.37495(14) 0.3431(2) 0.0336(7) Uani 0.890(5) 1 d D U P A 1
H21A H 0.6043 0.3312 0.3658 0.050 Uiso 0.890(5) 1 calc R U P A 1
H21B H 0.5917 0.4055 0.3961 0.050 Uiso 0.890(5) 1 calc R U P A 1
H21C H 0.4857 0.3739 0.3134 0.050 Uiso 0.890(5) 1 calc R U P A 1
C22 C 0.4822(2) 0.47552(10) 0.18461(15) 0.0274(4) Uani 1 1 d . . . . .
H22 H 0.4269 0.4391 0.1711 0.033 Uiso 1 1 calc R U . . .
C23 C 0.6479(2) 0.39690(10) 0.27201(17) 0.0335(5) Uani 1 1 d D U . . .
H23 H 0.6263 0.3662 0.2173 0.040 Uiso 0.890(5) 1 calc R U P A 1
H23A H 0.7410 0.3968 0.2781 0.040 Uiso 0.110(5) 1 calc R U P A 2
C24 C 0.5459(3) 0.74680(12) 0.48935(16) 0.0383(6) Uani 1 1 d . . . . .
H24A H 0.4678 0.7423 0.5108 0.058 Uiso 1 1 calc R U . . .
H24B H 0.5996 0.7799 0.5274 0.058 Uiso 1 1 calc R U . . .
H24C H 0.5905 0.7049 0.4961 0.058 Uiso 1 1 calc R U . . .
C25 C 0.4154(2) 0.78147(11) 0.05709(16) 0.0326(5) Uani 1 1 d . . . . .
H25 H 0.3944 0.8232 0.0295 0.039 Uiso 1 1 calc R U . . .
C26 C 0.8399(2) 0.63334(12) 0.32571(17) 0.0359(5) Uani 1 1 d . . . . .
H26A H 0.7966 0.6305 0.3771 0.054 Uiso 1 1 calc R U . . .
H26B H 0.8912 0.6731 0.3329 0.054 Uiso 1 1 calc R U . . .
H26C H 0.8944 0.5951 0.3274 0.054 Uiso 1 1 calc R U . . .
C27 C 0.7903(3) 0.39125(13) 0.3145(2) 0.0407(8) Uani 0.890(5) 1 d D U P A 1
H27A H 0.8364 0.4056 0.2681 0.061 Uiso 0.890(5) 1 calc R U P A 1
H27B H 0.8136 0.4189 0.3707 0.061 Uiso 0.890(5) 1 calc R U P A 1
H27C H 0.8117 0.3457 0.3319 0.061 Uiso 0.890(5) 1 calc R U P A 1
C28 C 0.51865(19) 0.59110(9) 0.17466(14) 0.0207(4) Uani 1 1 d . . . . .
C29 C 0.1791(2) 0.76316(11) 0.26471(18) 0.0386(6) Uani 1 1 d . . . . .
H29A H 0.2139 0.8023 0.2999 0.058 Uiso 1 1 calc R U . . .
H29B H 0.0897 0.7590 0.2648 0.058 Uiso 1 1 calc R U . . .
H29C H 0.1880 0.7667 0.1997 0.058 Uiso 1 1 calc R U . . .
C30 C 0.2357(2) 0.69688(13) 0.41224(17) 0.0390(6) Uani 1 1 d . . . . .
H30A H 0.2860 0.6600 0.4432 0.059 Uiso 1 1 calc R U . . .
H30B H 0.1467 0.6896 0.4116 0.059 Uiso 1 1 calc R U . . .
H30C H 0.2647 0.7371 0.4468 0.059 Uiso 1 1 calc R U . . .
C21A C 0.600(2) 0.3450(8) 0.2035(13) 0.034(5) Uani 0.110(5) 1 d D U P A 2
H21D H 0.6163 0.3565 0.1424 0.050 Uiso 0.110(5) 1 calc R U P A 2
H21E H 0.6420 0.3038 0.2256 0.050 Uiso 0.110(5) 1 calc R U P A 2
H21F H 0.5087 0.3401 0.1967 0.050 Uiso 0.110(5) 1 calc R U P A 2
C27A C 0.633(4) 0.3900(18) 0.3722(16) 0.070(8) Uani 0.110(5) 1 d D U P A 2
H27D H 0.6695 0.4282 0.4090 0.105 Uiso 0.110(5) 1 calc R U P A 2
H27E H 0.5433 0.3868 0.3717 0.105 Uiso 0.110(5) 1 calc R U P A 2
H27F H 0.6766 0.3505 0.4005 0.105 Uiso 0.110(5) 1 calc R U P A 2

loop_
_atom_site_aniso_label
_atom_site_aniso_U_11
_atom_site_aniso_U_22
_atom_site_aniso_U_33
_atom_site_aniso_U_23
_atom_site_aniso_U_13
_atom_site_aniso_U_12
Ag1 0.02923(9) 0.01992(7) 0.02361(9) 0.00470(6) 0.00511(6) 0.00529(6)
S1 0.0224(2) 0.0202(2) 0.0275(3) 0.00232(19) 0.0071(2) 0.00077(19)
P1 0.0228(3) 0.0181(2) 0.0203(2) 0.00269(19) 0.0031(2) 0.00360(19)
F1 0.0359(8) 0.0447(8) 0.0725(11) 0.0182(8) 0.0306(8) 0.0041(6)
F2 0.0393(8) 0.0320(7) 0.0656(10) 0.0088(7) 0.0202(7) 0.0141(6)
F3 0.0286(8) 0.0881(13) 0.0443(9) 0.0026(9) -0.0049(7) -0.0008(8)
O1 0.0348(9) 0.0365(8) 0.0281(8) 0.0072(7) 0.0022(7) 0.0121(7)
O2 0.0415(10) 0.0250(7) 0.0604(12) -0.0084(8) 0.0207(9) -0.0039(7)
O3 0.0267(8) 0.0315(8) 0.0348(9) 0.0094(7) 0.0082(7) -0.0028(6)
C1 0.0256(11) 0.0339(11) 0.0357(12) 0.0068(10) 0.0093(10) 0.0004(9)
C2 0.0273(11) 0.0298(10) 0.0228(10) 0.0033(8) 0.0045(9) 0.0004(9)
C3 0.0343(13) 0.0442(13) 0.0412(14) -0.0046(11) 0.0088(11) -0.0153(11)
C4 0.0256(10) 0.0223(9) 0.0182(9) -0.0034(7) 0.0030(8) 0.0014(8)
C5 0.0368(13) 0.0529(15) 0.0242(12) -0.0062(11) 0.0021(10) -0.0031(11)
C6 0.0319(11) 0.0261(10) 0.0221(10) -0.0028(8) 0.0011(9) 0.0050(9)
C7 0.0354(13) 0.0384(12) 0.0410(14) -0.0076(11) 0.0049(11) -0.0094(11)
C8 0.0229(11) 0.0354(11) 0.0365(13) -0.0005(10) 0.0050(9) 0.0016(9)
C9 0.0534(16) 0.0222(10) 0.0458(15) -0.0054(10) -0.0053(12) 0.0079(11)
C10 0.0195(9) 0.0217(9) 0.0208(10) 0.0041(8) 0.0012(8) -0.0007(8)
C11 0.0315(11) 0.0210(9) 0.0289(11) 0.0049(8) 0.0023(9) 0.0027(8)
C12 0.0359(13) 0.0475(14) 0.0387(14) -0.0020(11) 0.0083(11) -0.0117(11)
C13 0.0407(13) 0.0207(9) 0.0205(10) -0.0004(8) 0.0057(9) 0.0048(9)
C14 0.0319(12) 0.0360(11) 0.0220(10) 0.0101(9) 0.0039(9) -0.0019(9)
C15 0.0276(11) 0.0241(9) 0.0182(9) -0.0007(8) 0.0068(8) -0.0027(8)
C16 0.0190(9) 0.0217(9) 0.0205(10) 0.0029(7) 0.0005(8) -0.0021(7)
C17 0.0228(10) 0.0278(10) 0.0292(11) 0.0013(9) 0.0060(9) 0.0065(8)
C18 0.0342(12) 0.0191(9) 0.0256(11) -0.0011(8) 0.0030(9) 0.0033(8)
C19 0.0278(11) 0.0280(10) 0.0271(11) -0.0038(9) 0.0053(9) -0.0046(9)
C20 0.0255(11) 0.0258(9) 0.0285(11) -0.0036(8) 0.0005(9) 0.0002(8)
C21 0.0388(16) 0.0249(12) 0.0363(15) 0.0039(11) 0.0072(13) 0.0010(12)
C22 0.0387(12) 0.0210(9) 0.0233(10) -0.0038(8) 0.0088(9) -0.0044(9)
C23 0.0471(14) 0.0213(9) 0.0310(12) -0.0021(9) 0.0069(10) 0.0049(9)
C24 0.0508(15) 0.0343(11) 0.0253(12) -0.0042(10) -0.0003(11) -0.0010(11)
C25 0.0369(13) 0.0285(10) 0.0288(11) 0.0122(9) 0.0007(10) -0.0004(10)
C26 0.0281(12) 0.0352(12) 0.0377(13) -0.0074(10) -0.0057(10) 0.0020(10)
C27 0.0385(16) 0.0307(13) 0.0506(18) 0.0074(12) 0.0057(13) 0.0126(11)
C28 0.0243(10) 0.0203(8) 0.0171(9) 0.0004(7) 0.0043(8) 0.0015(8)
C29 0.0299(12) 0.0348(12) 0.0487(15) 0.0066(11) 0.0045(11) 0.0127(10)
C30 0.0334(13) 0.0515(14) 0.0351(13) 0.0016(11) 0.0139(11) 0.0078(11)
C21A 0.043(11) 0.019(7) 0.038(8) -0.002(6) 0.009(7) 0.016(7)
C27A 0.106(19) 0.057(14) 0.050(7) 0.000(7) 0.025(8) 0.010(13)

loop_
_atom_type_symbol
_atom_type_description
_atom_type_scat_dispersion_real
_atom_type_scat_dispersion_imag
_atom_type_scat_source
C C 0.0033 0.0016 'International Tables Vol C Tables 4.2.6.8 and 6.1.1.4'
H H 0.0000 0.0000 'International Tables Vol C Tables 4.2.6.8 and 6.1.1.4'
Ag Ag -0.8971 1.1015 'International Tables Vol C Tables 4.2.6.8 and 6.1.1.4'
F F 0.0171 0.0103 'International Tables Vol C Tables 4.2.6.8 and 6.1.1.4'
O O 0.0106 0.0060 'International Tables Vol C Tables 4.2.6.8 and 6.1.1.4'
P P 0.1023 0.0942 'International Tables Vol C Tables 4.2.6.8 and 6.1.1.4'
S S 0.1246 0.1234 'International Tables Vol C Tables 4.2.6.8 and 6.1.1.4'

loop_
_geom_angle_atom_site_label_1
_geom_angle_atom_site_label_2
_geom_angle_atom_site_label_3
_geom_angle
_geom_angle_site_symmetry_1
_geom_angle_site_symmetry_3
_geom_angle_publ_flag
P1 Ag1 O3 116.86(4) . 3_666 ?
O1 Ag1 P1 153.43(4) . . ?
O1 Ag1 O3 86.34(6) . 3_666 ?
O1 S1 C1 102.10(10) . . ?
O2 S1 O1 114.88(10) . . ?
O2 S1 O3 116.34(10) . . ?
O2 S1 C1 103.68(11) . . ?
O3 S1 O1 113.90(10) . . ?
O3 S1 C1 103.41(10) . . ?
C10 P1 Ag1 110.96(6) . . ?
C10 P1 C17 105.74(9) . . ?
C10 P1 C18 107.65(9) . . ?
C17 P1 Ag1 110.00(7) . . ?
C17 P1 C18 111.28(10) . . ?
C18 P1 Ag1 111.08(7) . . ?
S1 O1 Ag1 128.00(9) . . ?
S1 O3 Ag1 143.11(10) . 3_666 ?
F1 C1 S1 111.16(15) . . ?
F1 C1 F2 107.81(19) . . ?
F2 C1 S1 111.62(15) . . ?
F3 C1 S1 111.00(16) . . ?
F3 C1 F1 107.82(19) . . ?
F3 C1 F2 107.24(19) . . ?
C14 C2 H2 118.9 . . ?
C14 C2 C16 122.2(2) . . ?
C16 C2 H2 118.9 . . ?
H3A C3 H3B 109.5 . . ?
H3A C3 H3C 109.5 . . ?
H3B C3 H3C 109.5 . . ?
C19 C3 H3A 109.5 . . ?
C19 C3 H3B 109.5 . . ?
C19 C3 H3C 109.5 . . ?
C6 C4 C20 118.82(18) . . ?
C6 C4 C28 119.73(18) . . ?
C28 C4 C20 121.28(17) . . ?
H5A C5 H5B 109.5 . . ?
H5A C5 H5C 109.5 . . ?
H5B C5 H5C 109.5 . . ?
C19 C5 H5A 109.5 . . ?
C19 C5 H5B 109.5 . . ?
C19 C5 H5C 109.5 . . ?
C4 C6 H6 119.0 . . ?
C13 C6 C4 121.9(2) . . ?
C13 C6 H6 119.0 . . ?
H7A C7 H7B 109.5 . . ?
H7A C7 H7C 109.5 . . ?
H7B C7 H7C 109.5 . . ?
C18 C7 H7A 109.5 . . ?
C18 C7 H7B 109.5 . . ?
C18 C7 H7C 109.5 . . ?
H8A C8 H8B 109.5 . . ?
H8A C8 H8C 109.5 . . ?
H8B C8 H8C 109.5 . . ?
C17 C8 H8A 109.5 . . ?
C17 C8 H8B 109.5 . . ?
C17 C8 H8C 109.5 . . ?
H9A C9 H9B 109.5 . . ?
H9A C9 H9C 109.5 . . ?
H9B C9 H9C 109.5 . . ?
C18 C9 H9A 109.5 . . ?
C18 C9 H9B 109.5 . . ?
C18 C9 H9C 109.5 . . ?
C11 C10 P1 118.45(16) . . ?
C11 C10 C16 118.40(18) . . ?
C16 C10 P1 123.14(14) . . ?
C10 C11 H11 119.2 . . ?
C25 C11 C10 121.6(2) . . ?
C25 C11 H11 119.2 . . ?
H12A C12 H12B 109.5 . . ?
H12A C12 H12C 109.5 . . ?
H12B C12 H12C 109.5 . . ?
C20 C12 H12A 109.5 . . ?
C20 C12 H12B 109.5 . . ?
C20 C12 H12C 109.5 . . ?
C6 C13 C22 117.67(19) . . ?
C6 C13 C23 122.0(2) . . ?
C22 C13 C23 120.29(19) . . ?
C2 C14 H14 120.3 . . ?
C25 C14 C2 119.4(2) . . ?
C25 C14 H14 120.3 . . ?
C22 C15 C19 120.02(18) . . ?
C22 C15 C28 117.92(19) . . ?
C28 C15 C19 121.90(18) . . ?
C2 C16 C10 118.41(18) . . ?
C2 C16 C28 115.60(18) . . ?
C10 C16 C28 125.93(17) . . ?
C8 C17 P1 105.15(14) . . ?
C8 C17 C30 108.87(19) . . ?
C29 C17 P1 117.20(16) . . ?
C29 C17 C8 107.77(18) . . ?
C29 C17 C30 109.62(19) . . ?
C30 C17 P1 107.92(15) . . ?
C7 C18 P1 107.06(14) . . ?
C7 C18 C9 109.23(19) . . ?
C7 C18 C24 107.40(19) . . ?
C9 C18 P1 117.27(16) . . ?
C9 C18 C24 107.90(19) . . ?
C24 C18 P1 107.59(14) . . ?
C3 C19 H19 107.7 . . ?
C5 C19 C3 109.60(19) . . ?
C5 C19 H19 107.7 . . ?
C15 C19 C3 113.46(18) . . ?
C15 C19 C5 110.47(18) . . ?
C15 C19 H19 107.7 . . ?
C4 C20 C12 110.48(17) . . ?
C4 C20 H20 107.6 . . ?
C12 C20 H20 107.6 . . ?
C26 C20 C4 113.16(18) . . ?
C26 C20 C12 110.04(19) . . ?
C26 C20 H20 107.6 . . ?
H21A C21 H21B 109.5 . . ?
H21A C21 H21C 109.5 . . ?
H21B C21 H21C 109.5 . . ?
C23 C21 H21A 109.5 . . ?
C23 C21 H21B 109.5 . . ?
C23 C21 H21C 109.5 . . ?
C13 C22 C15 123.03(19) . . ?
C13 C22 H22 118.5 . . ?
C15 C22 H22 118.5 . . ?
C13 C23 H23 107.5 . . ?
C13 C23 H23A 104.6 . . ?
C13 C23 C27 114.0(2) . . ?
C21 C23 C13 110.3(2) . . ?
C21 C23 H23 107.5 . . ?
C21 C23 C27 109.8(2) . . ?
C27 C23 H23 107.5 . . ?
C21A C23 C13 113.1(8) . . ?
C21A C23 H23A 104.6 . . ?
C21A C23 C27A 119.2(18) . . ?
C27A C23 C13 109.1(14) . . ?
C27A C23 H23A 104.6 . . ?
C18 C24 H24A 109.5 . . ?
C18 C24 H24B 109.5 . . ?
C18 C24 H24C 109.5 . . ?
H24A C24 H24B 109.5 . . ?
H24A C24 H24C 109.5 . . ?
H24B C24 H24C 109.5 . . ?
C11 C25 H25 120.0 . . ?
C14 C25 C11 119.9(2) . . ?
C14 C25 H25 120.0 . . ?
C20 C26 H26A 109.5 . . ?
C20 C26 H26B 109.5 . . ?
C20 C26 H26C 109.5 . . ?
H26A C26 H26B 109.5 . . ?
H26A C26 H26C 109.5 . . ?
H26B C26 H26C 109.5 . . ?
C23 C27 H27A 109.5 . . ?
C23 C27 H27B 109.5 . . ?
C23 C27 H27C 109.5 . . ?
H27A C27 H27B 109.5 . . ?
H27A C27 H27C 109.5 . . ?
H27B C27 H27C 109.5 . . ?
C4 C28 C15 119.45(17) . . ?
C4 C28 C16 119.27(17) . . ?
C15 C28 C16 120.84(17) . . ?
C17 C29 H29A 109.5 . . ?
C17 C29 H29B 109.5 . . ?
C17 C29 H29C 109.5 . . ?
H29A C29 H29B 109.5 . . ?
H29A C29 H29C 109.5 . . ?
H29B C29 H29C 109.5 . . ?
C17 C30 H30A 109.5 . . ?
C17 C30 H30B 109.5 . . ?
C17 C30 H30C 109.5 . . ?
H30A C30 H30B 109.5 . . ?
H30A C30 H30C 109.5 . . ?
H30B C30 H30C 109.5 . . ?
C23 C21A H21D 109.5 . . ?
C23 C21A H21E 109.5 . . ?
C23 C21A H21F 109.5 . . ?
H21D C21A H21E 109.5 . . ?
H21D C21A H21F 109.5 . . ?
H21E C21A H21F 109.5 . . ?
C23 C27A H27D 109.5 . . ?
C23 C27A H27E 109.5 . . ?
C23 C27A H27F 109.5 . . ?
H27D C27A H27E 109.5 . . ?
H27D C27A H27F 109.5 . . ?
H27E C27A H27F 109.5 . . ?

loop_
_geom_bond_atom_site_label_1
_geom_bond_atom_site_label_2
_geom_bond_distance
_geom_bond_site_symmetry_2
_geom_bond_publ_flag
Ag1 P1 2.3812(5) . ?
Ag1 O1 2.2448(14) . ?
Ag1 O3 2.4779(14) 3_666 ?
S1 O1 1.4516(16) . ?
S1 O2 1.4293(16) . ?
S1 O3 1.4355(15) . ?
S1 C1 1.824(2) . ?
P1 C10 1.843(2) . ?
P1 C17 1.885(2) . ?
P1 C18 1.898(2) . ?
F1 C1 1.327(3) . ?
F2 C1 1.329(3) . ?
F3 C1 1.327(3) . ?
O3 Ag1 2.4780(14) 3_666 ?
C2 H2 0.9500 . ?
C2 C14 1.381(3) . ?
C2 C16 1.397(3) . ?
C3 H3A 0.9800 . ?
C3 H3B 0.9800 . ?
C3 H3C 0.9800 . ?
C3 C19 1.536(3) . ?
C4 C6 1.393(3) . ?
C4 C20 1.528(3) . ?
C4 C28 1.404(3) . ?
C5 H5A 0.9800 . ?
C5 H5B 0.9800 . ?
C5 H5C 0.9800 . ?
C5 C19 1.530(3) . ?
C6 H6 0.9500 . ?
C6 C13 1.380(3) . ?
C7 H7A 0.9800 . ?
C7 H7B 0.9800 . ?
C7 H7C 0.9800 . ?
C7 C18 1.528(3) . ?
C8 H8A 0.9800 . ?
C8 H8B 0.9800 . ?
C8 H8C 0.9800 . ?
C8 C17 1.529(3) . ?
C9 H9A 0.9800 . ?
C9 H9B 0.9800 . ?
C9 H9C 0.9800 . ?
C9 C18 1.534(3) . ?
C10 C11 1.406(3) . ?
C10 C16 1.414(3) . ?
C11 H11 0.9500 . ?
C11 C25 1.382(3) . ?
C12 H12A 0.9800 . ?
C12 H12B 0.9800 . ?
C12 H12C 0.9800 . ?
C12 C20 1.529(3) . ?
C13 C22 1.390(3) . ?
C13 C23 1.528(3) . ?
C14 H14 0.9500 . ?
C14 C25 1.379(3) . ?
C15 C19 1.518(3) . ?
C15 C22 1.398(3) . ?
C15 C28 1.416(3) . ?
C16 C28 1.506(3) . ?
C17 C29 1.529(3) . ?
C17 C30 1.530(3) . ?
C18 C24 1.535(3) . ?
C19 H19 1.0000 . ?
C20 H20 1.0000 . ?
C20 C26 1.527(3) . ?
C21 H21A 0.9800 . ?
C21 H21B 0.9800 . ?
C21 H21C 0.9800 . ?
C21 C23 1.510(4) . ?
C22 H22 0.9500 . ?
C23 H23 1.0000 . ?
C23 H23A 1.0000 . ?
C23 C27 1.536(4) . ?
C23 C21A 1.470(14) . ?
C23 C27A 1.518(18) . ?
C24 H24A 0.9800 . ?
C24 H24B 0.9800 . ?
C24 H24C 0.9800 . ?
C25 H25 0.9500 . ?
C26 H26A 0.9800 . ?
C26 H26B 0.9800 . ?
C26 H26C 0.9800 . ?
C27 H27A 0.9800 . ?
C27 H27B 0.9800 . ?
C27 H27C 0.9800 . ?
C29 H29A 0.9800 . ?
C29 H29B 0.9800 . ?
C29 H29C 0.9800 . ?
C30 H30A 0.9800 . ?
C30 H30B 0.9800 . ?
C30 H30C 0.9800 . ?
C21A H21D 0.9800 . ?
C21A H21E 0.9800 . ?
C21A H21F 0.9800 . ?
C27A H27D 0.9800 . ?
C27A H27E 0.9800 . ?
C27A H27F 0.9800 . ?

loop_
_geom_torsion_atom_site_label_1
_geom_torsion_atom_site_label_2
_geom_torsion_atom_site_label_3
_geom_torsion_atom_site_label_4
_geom_torsion
_geom_torsion_site_symmetry_1
_geom_torsion_site_symmetry_2
_geom_torsion_site_symmetry_3
_geom_torsion_site_symmetry_4
_geom_torsion_publ_flag
Ag1 P1 C10 C11 -173.02(14) . . . . ?
Ag1 P1 C10 C16 5.51(18) . . . . ?
Ag1 P1 C17 C8 -54.17(15) . . . . ?
Ag1 P1 C17 C29 -173.82(15) . . . . ?
Ag1 P1 C17 C30 61.91(16) . . . . ?
Ag1 P1 C18 C7 76.97(15) . . . . ?
Ag1 P1 C18 C9 -159.95(16) . . . . ?
Ag1 P1 C18 C24 -38.21(17) . . . . ?
P1 C10 C11 C25 177.74(17) . . . . ?
P1 C10 C16 C2 -177.98(15) . . . . ?
P1 C10 C16 C28 -0.9(3) . . . . ?
O1 S1 O3 Ag1 -3.67(19) . . . 3_666 ?
O1 S1 C1 F1 60.18(18) . . . . ?
O1 S1 C1 F2 -60.23(17) . . . . ?
O1 S1 C1 F3 -179.81(16) . . . . ?
O2 S1 O1 Ag1 -30.29(16) . . . . ?
O2 S1 O3 Ag1 133.46(15) . . . 3_666 ?
O2 S1 C1 F1 -59.49(19) . . . . ?
O2 S1 C1 F2 -179.90(16) . . . . ?
O2 S1 C1 F3 60.52(18) . . . . ?
O3 S1 O1 Ag1 107.48(12) . . . . ?
O3 S1 C1 F1 178.68(16) . . . . ?
O3 S1 C1 F2 58.26(18) . . . . ?
O3 S1 C1 F3 -61.32(18) . . . . ?
C1 S1 O1 Ag1 -141.76(12) . . . . ?
C1 S1 O3 Ag1 -113.63(16) . . . 3_666 ?
C2 C14 C25 C11 0.3(3) . . . . ?
C2 C16 C28 C4 89.7(2) . . . . ?
C2 C16 C28 C15 -82.6(2) . . . . ?
C4 C6 C13 C22 2.3(3) . . . . ?
C4 C6 C13 C23 -177.9(2) . . . . ?
C6 C4 C20 C12 82.3(2) . . . . ?
C6 C4 C20 C26 -41.6(3) . . . . ?
C6 C4 C28 C15 -5.6(3) . . . . ?
C6 C4 C28 C16 -178.01(18) . . . . ?
C6 C13 C22 C15 -2.5(3) . . . . ?
C6 C13 C23 C21 116.0(3) . . . . ?
C6 C13 C23 C27 -8.1(3) . . . . ?
C6 C13 C23 C21A -138.6(10) . . . . ?
C6 C13 C23 C27A 86.2(19) . . . . ?
C10 P1 C17 C8 65.69(16) . . . . ?
C10 P1 C17 C29 -53.95(19) . . . . ?
C10 P1 C17 C30 -178.22(15) . . . . ?
C10 P1 C18 C7 -44.69(17) . . . . ?
C10 P1 C18 C9 78.4(2) . . . . ?
C10 P1 C18 C24 -159.86(15) . . . . ?
C10 C11 C25 C14 0.4(3) . . . . ?
C10 C16 C28 C4 -87.5(3) . . . . ?
C10 C16 C28 C15 100.2(2) . . . . ?
C11 C10 C16 C2 0.5(3) . . . . ?
C11 C10 C16 C28 177.67(19) . . . . ?
C14 C2 C16 C10 0.2(3) . . . . ?
C14 C2 C16 C28 -177.23(19) . . . . ?
C16 C2 C14 C25 -0.6(3) . . . . ?
C16 C10 C11 C25 -0.9(3) . . . . ?
C17 P1 C10 C11 67.74(18) . . . . ?
C17 P1 C10 C16 -113.73(17) . . . . ?
C17 P1 C18 C7 -160.12(15) . . . . ?
C17 P1 C18 C9 -37.0(2) . . . . ?
C17 P1 C18 C24 84.71(17) . . . . ?
C18 P1 C10 C11 -51.29(18) . . . . ?
C18 P1 C10 C16 127.24(17) . . . . ?
C18 P1 C17 C8 -177.70(14) . . . . ?
C18 P1 C17 C29 62.65(19) . . . . ?
C18 P1 C17 C30 -61.62(17) . . . . ?
C19 C15 C22 C13 174.1(2) . . . . ?
C19 C15 C28 C4 -170.03(19) . . . . ?
C19 C15 C28 C16 2.3(3) . . . . ?
C20 C4 C6 C13 -173.6(2) . . . . ?
C20 C4 C28 C15 169.58(18) . . . . ?
C20 C4 C28 C16 -2.9(3) . . . . ?
C22 C13 C23 C21 -64.3(3) . . . . ?
C22 C13 C23 C27 171.7(2) . . . . ?
C22 C13 C23 C21A 41.2(10) . . . . ?
C22 C13 C23 C27A -94.0(19) . . . . ?
C22 C15 C19 C3 41.9(3) . . . . ?
C22 C15 C19 C5 -81.7(2) . . . . ?
C22 C15 C28 C4 5.3(3) . . . . ?
C22 C15 C28 C16 177.64(18) . . . . ?
C23 C13 C22 C15 177.7(2) . . . . ?
C28 C4 C6 C13 1.7(3) . . . . ?
C28 C4 C20 C12 -92.9(2) . . . . ?
C28 C4 C20 C26 143.2(2) . . . . ?
C28 C15 C19 C3 -142.9(2) . . . . ?
C28 C15 C19 C5 93.6(2) . . . . ?
C28 C15 C22 C13 -1.3(3) . . . . ?
